data_2021374
loop_
_publ_author_name
'Zick, Patricia L.'
'Geiger, David K.'

_publ_section_title
;
 Charge-assisted hydrogen bonding in three diaminobenzene salts
;
_journal_coeditor_code OV3114
_journal_issue 12
_journal_name_full 'Acta Crystallographica Section C'
_journal_page_first
;
;
_journal_paper_doi 10.1107/S2053229618015553
_journal_volume 74
_journal_year 2018
_chemical_formula_iupac 'C6 H9 N2 +, Cl O4 -'
_chemical_formula_moiety 'C6 H9 N2 +, Cl O4 -'
_chemical_formula_sum 'C6 H9 Cl N2 O4'
_chemical_formula_weight 208.60
_chemical_name_systematic
;
3-Aminoanilinium perchlorate
;
_space_group_crystal_system orthorhombic
_space_group_IT_number 19
_space_group_name_Hall 'P 2ac 2ab'
_space_group_name_H-M_alt 'P 21 21 21'
_symmetry_space_group_name_Hall 'P 2ac 2ab'
_symmetry_space_group_name_H-M 'P 21 21 21'
_atom_sites_solution_hydrogens mixed
_atom_sites_solution_primary direct
_atom_sites_solution_secondary difmap
_cell_angle_alpha 90
_cell_angle_beta 90
_cell_angle_gamma 90
_cell_formula_units_Z 4
_cell_length_a 5.7979(19)
_cell_length_b 9.866(4)
_cell_length_c 15.421(6)
_cell_measurement_reflns_used 6504
_cell_measurement_temperature 200.(2)
_cell_measurement_theta_max 27.4030
_cell_measurement_theta_min 2.4473
_cell_volume 882.1(6)
_computing_cell_refinement
;
APEX2 (Bruker, 2015)
;
_computing_data_collection
;
APEX2 (Bruker, 2015)
;
_computing_data_reduction
;
SAINT (Bruker, 2015)
;
_computing_molecular_graphics
;
PLATON (Spek, 2009) and Mercury (Macrae <i>et al.</i>, 2008)
;
_computing_publication_material
;
publCIF (Westrip, 2010)
;
_computing_structure_refinement
;
SHELXL2014 (Sheldrick, 2015)
;
_computing_structure_solution
;
SHELXS97 (Sheldrick, 2008)
;
_diffrn_ambient_temperature 200.(2)
_diffrn_detector_area_resol_mean 8.3330
_diffrn_measured_fraction_theta_full 0.986
_diffrn_measured_fraction_theta_max 0.986
_diffrn_measurement_device_type 'Bruker SMART X2S benchtop diffractometer'
_diffrn_measurement_method '\w scans'
_diffrn_radiation_monochromator 'doubly curved silicon crystal'
_diffrn_radiation_type MoK\a
_diffrn_radiation_wavelength 0.71073
_diffrn_reflns_av_R_equivalents 0.0298
_diffrn_reflns_av_unetI/netI 0.0279
_diffrn_reflns_limit_h_max 5
_diffrn_reflns_limit_h_min -7
_diffrn_reflns_limit_k_max 12
_diffrn_reflns_limit_k_min -12
_diffrn_reflns_limit_l_max 19
_diffrn_reflns_limit_l_min -19
_diffrn_reflns_number 5983
_diffrn_reflns_theta_full 27.10
_diffrn_reflns_theta_max 27.10
_diffrn_reflns_theta_min 2.45
_diffrn_source 'XOS X-beam microfocus source'
_exptl_absorpt_coefficient_mu 0.418
_exptl_absorpt_correction_T_max 0.92
_exptl_absorpt_correction_T_min 0.75
_exptl_absorpt_correction_type multi-scan
_exptl_absorpt_process_details
;
(SADABS; Bruker, 2015)
;
_exptl_crystal_colour 'clear colourless'
_exptl_crystal_density_diffrn 1.571
_exptl_crystal_density_method 'not measured'
_exptl_crystal_description plate
_exptl_crystal_F_000 432
_exptl_crystal_size_max 0.600
_exptl_crystal_size_mid 0.480
_exptl_crystal_size_min 0.200
_refine_diff_density_max 0.226
_refine_diff_density_min -0.270
_refine_ls_abs_structure_details
;
Flack <i>x</i> determined using 678 quotients [(I+)-(I-)]/[(I+)+(I-)]
(Parsons <i>et al.</i>,  2013)
;
_refine_ls_abs_structure_Flack -0.03(3)
_refine_ls_extinction_coef 0.061(5)
_refine_ls_extinction_method
;
SHELXL2014 (Sheldrick, 2015)
;
_refine_ls_goodness_of_fit_ref 1.021
_refine_ls_hydrogen_treatment mixed
_refine_ls_matrix_type full
_refine_ls_number_parameters 139
_refine_ls_number_reflns 1898
_refine_ls_number_restraints 0
_refine_ls_restrained_S_all 1.021
_refine_ls_R_factor_all 0.0316
_refine_ls_R_factor_gt 0.0292
_refine_ls_shift/su_max 0.000
_refine_ls_shift/su_mean 0.000
_refine_ls_structure_factor_coef Fsqd
_refine_ls_weighting_details 'w=1/[\s^2^(Fo^2^)+(0.0445P)^2^+0.1509P] where P=(Fo^2^+2Fc^2^)/3'
_refine_ls_weighting_scheme calc
_refine_ls_wR_factor_gt 0.0756
_refine_ls_wR_factor_ref 0.0771
_reflns_number_gt 1783
_reflns_number_total 1898
_reflns_threshold_expression 'I > 2\s(I)'
_cod_data_source_file ov3114sup1.cif
_cod_data_source_block 4
_cod_database_code 2021374

loop_
_space_group_symop_operation_xyz
'x, y, z'
'x+1/2, -y+1/2, -z'
'-x, y+1/2, -z+1/2'
'-x+1/2, -y, z+1/2'

loop_
_atom_site_type_symbol
_atom_site_label
_atom_site_fract_x
_atom_site_fract_y
_atom_site_fract_z
_atom_site_U_iso_or_equiv
_atom_site_adp_type
_atom_site_calc_flag
_atom_site_occupancy
Cl Cl1 0.08993(10) 0.32402(6) 0.37637(3) 0.03545(19) Uani d 1
O O1 0.2989(4) 0.3778(3) 0.41188(17) 0.0652(7) Uani d 1
O O2 0.0379(5) 0.3889(2) 0.29567(13) 0.0597(6) Uani d 1
O O3 0.1136(4) 0.17999(19) 0.36341(16) 0.0586(6) Uani d 1
O O4 -0.0963(4) 0.3466(2) 0.43551(14) 0.0633(6) Uani d 1
N N1 0.2940(4) 0.6659(2) 0.28748(14) 0.0396(5) Uani d 1
H H1A 0.268(6) 0.589(4) 0.312(2) 0.064(11) Uiso d 1
H H1B 0.168(8) 0.708(4) 0.294(2) 0.075(13) Uiso d 1
N N2 0.6047(5) 1.0979(2) 0.38845(15) 0.0358(5) Uani d 1
H H2A 0.630(7) 1.131(3) 0.337(2) 0.065(11) Uiso d 1
H H2B 0.701(6) 1.133(3) 0.423(2) 0.053(10) Uiso d 1
H H2C 0.457(8) 1.124(4) 0.405(2) 0.073(12) Uiso d 1
C C1 0.4605(4) 0.7387(2) 0.33616(13) 0.0298(5) Uani d 1
C C2 0.4484(4) 0.8800(2) 0.34173(14) 0.0277(5) Uani d 1
H H2 0.3249 0.9278 0.3152 0.033 Uiso calc 1
C C3 0.6179(4) 0.9490(2) 0.38614(13) 0.0277(5) Uani d 1
C C4 0.8014(5) 0.8841(3) 0.42598(16) 0.0358(5) Uani d 1
H H4 0.9168 0.9338 0.456 0.043 Uiso calc 1
C C5 0.8108(5) 0.7433(3) 0.42049(16) 0.0399(6) Uani d 1
H H5 0.9335 0.6961 0.4479 0.048 Uiso calc 1
C C6 0.6437(4) 0.6708(2) 0.37561(15) 0.0360(5) Uani d 1
H H6 0.6541 0.5749 0.3718 0.043 Uiso calc 1

loop_
_atom_site_aniso_label
_atom_site_aniso_U_11
_atom_site_aniso_U_22
_atom_site_aniso_U_33
_atom_site_aniso_U_12
_atom_site_aniso_U_13
_atom_site_aniso_U_23
Cl1 0.0362(3) 0.0308(3) 0.0394(3) -0.0059(2) -0.0053(3) 0.0020(2)
O1 0.0536(13) 0.0594(14) 0.0828(16) -0.0218(12) -0.0247(13) -0.0001(12)
O2 0.0785(16) 0.0548(12) 0.0459(10) -0.0150(12) -0.0114(11) 0.0145(9)
O3 0.0493(12) 0.0308(9) 0.0958(16) -0.0012(9) -0.0123(12) -0.0022(10)
O4 0.0627(14) 0.0737(16) 0.0536(11) -0.0018(14) 0.0136(11) -0.0073(10)
N1 0.0455(13) 0.0297(10) 0.0436(11) -0.0084(10) 0.0000(10) -0.0041(9)
N2 0.0393(12) 0.0273(10) 0.0407(11) -0.0047(9) 0.0032(11) -0.0032(8)
C1 0.0354(13) 0.0280(11) 0.0261(9) -0.0036(9) 0.0053(9) -0.0003(8)
C2 0.0281(12) 0.0269(10) 0.0281(9) 0.0014(9) 0.0002(9) 0.0016(8)
C3 0.0316(11) 0.0268(10) 0.0247(9) -0.0021(9) 0.0040(10) 0.0008(7)
C4 0.0311(12) 0.0459(14) 0.0304(11) -0.0006(11) -0.0011(10) 0.0009(9)
C5 0.0375(13) 0.0467(15) 0.0355(12) 0.0120(12) -0.0018(11) 0.0079(10)
C6 0.0449(14) 0.0264(10) 0.0366(11) 0.0080(10) 0.0065(10) 0.0049(10)

loop_
_atom_type_symbol
_atom_type_description
_atom_type_scat_dispersion_real
_atom_type_scat_dispersion_imag
_atom_type_scat_source
C C 0.0033 0.0016 'International Tables Vol C Tables 4.2.6.8 and 6.1.1.4'
H H 0.0000 0.0000 'International Tables Vol C Tables 4.2.6.8 and 6.1.1.4'
N N 0.0061 0.0033 'International Tables Vol C Tables 4.2.6.8 and 6.1.1.4'
O O 0.0106 0.0060 'International Tables Vol C Tables 4.2.6.8 and 6.1.1.4'
Cl Cl 0.1484 0.1585 'International Tables Vol C Tables 4.2.6.8 and 6.1.1.4'

loop_
_geom_angle_atom_site_label_1
_geom_angle_atom_site_label_2
_geom_angle_atom_site_label_3
_geom_angle
O4 Cl1 O2 109.01(15)
O4 Cl1 O1 109.70(15)
O2 Cl1 O1 110.19(15)
O4 Cl1 O3 108.28(14)
O2 Cl1 O3 109.88(14)
O1 Cl1 O3 109.75(14)
C1 N1 H1A 109.(2)
C1 N1 H1B 106.(3)
H1A N1 H1B 103.(3)
C3 N2 H2A 110.(2)
C3 N2 H2B 113.(2)
H2A N2 H2B 108.(3)
C3 N2 H2C 109.(2)
H2A N2 H2C 107.(4)
H2B N2 H2C 109.(3)
C6 C1 C2 119.3(2)
C6 C1 N1 120.4(2)
C2 C1 N1 120.2(2)
C3 C2 C1 119.2(2)
C3 C2 H2 120.4
C1 C2 H2 120.4
C2 C3 C4 122.7(2)
C2 C3 N2 117.9(2)
C4 C3 N2 119.4(2)
C3 C4 C5 117.6(2)
C3 C4 H4 121.2
C5 C4 H4 121.2
C6 C5 C4 121.1(3)
C6 C5 H5 119.4
C4 C5 H5 119.4
C5 C6 C1 120.1(2)
C5 C6 H6 120.0
C1 C6 H6 120.0

loop_
_geom_bond_atom_site_label_1
_geom_bond_atom_site_label_2
_geom_bond_distance
Cl1 O4 1.431(2)
Cl1 O2 1.431(2)
Cl1 O1 1.432(2)
Cl1 O3 1.442(2)
N1 C1 1.418(3)
N1 H1A 0.86(4)
N1 H1B 0.85(4)
N2 C3 1.471(3)
N2 H2A 0.87(4)
N2 H2B 0.85(4)
N2 H2C 0.93(5)
C1 C6 1.396(3)
C1 C2 1.398(3)
C2 C3 1.378(3)
C2 H2 0.95
C3 C4 1.385(4)
C4 C5 1.392(4)
C4 H4 0.95
C5 C6 1.389(4)
C5 H5 0.95
C6 H6 0.95

loop_
_geom_hbond_atom_site_label_D
_geom_hbond_atom_site_label_H
_geom_hbond_atom_site_label_A
_geom_hbond_site_symmetry_A
_geom_hbond_distance_DH
_geom_hbond_distance_HA
_geom_hbond_distance_DA
_geom_hbond_angle_DHA
_geom_hbond_publ_flag
N1 H1A O1 . 0.86(4) 2.60(4) 3.429(4) 163.(3) y
N1 H1A O2 . 0.86(4) 2.40(4) 3.113(3) 141.(3) y
N1 H1B O2 3 0.85(4) 2.55(4) 3.191(3) 134.(3) y
N2 H2A N1 3_655 0.87(4) 2.00(4) 2.856(3) 168.(3) y
N2 H2B O1 2_566 0.85(4) 2.61(3) 3.287(4) 138.(3) y
N2 H2B O3 1_665 0.85(4) 2.61(4) 3.084(4) 117.(3) y
N2 H2B O4 1_665 0.85(4) 2.42(4) 3.091(4) 137.(3) y
N2 H2C O3 1_565 0.93(5) 2.16(4) 2.985(4) 147.(3) y
N2 H2C O4 2_566 0.93(5) 2.50(4) 3.004(3) 114.(3) y

loop_
_geom_torsion_atom_site_label_1
_geom_torsion_atom_site_label_2
_geom_torsion_atom_site_label_3
_geom_torsion_atom_site_label_4
_geom_torsion
C6 C1 C2 C3 0.0(3)
N1 C1 C2 C3 -177.1(2)
C1 C2 C3 C4 -0.1(3)
C1 C2 C3 N2 178.0(2)
C2 C3 C4 C5 -0.4(4)
N2 C3 C4 C5 -178.4(2)
C3 C4 C5 C6 0.9(4)
C4 C5 C6 C1 -1.0(4)
C2 C1 C6 C5 0.5(3)
N1 C1 C6 C5 177.6(2)

_cod_database_fobs_code 2021374
